data_7222703
loop_
_publ_author_name
'Wickleder, C.'
'Larsen, P.'

_publ_section_title
;
 Ca (S C N)2 and Ca (S C N)2 * 2(H2 O): crystal structure, thermal
 behavior and vibrational spectroscopy
;
_journal_name_full
;
Zeitschrift fuer Naturforschung, Teil B. Anorganische Chemie, Organische 
Chemie (42,1987-)
;
_journal_page_first 1419
_journal_page_last 1426
_journal_volume 57
_journal_year 2002
_chemical_formula_sum 'C2 H4 Ca N2 O2 S2'
_chemical_name_systematic 'Ca (S C N)2 (H2 O)2'
_space_group_IT_number 62
_symmetry_space_group_name_Hall '-P 2ac 2n'
_symmetry_space_group_name_H-M 'P n m a'
_cell_angle_alpha 90
_cell_angle_beta 90
_cell_angle_gamma 90
_cell_formula_units_Z 4
_cell_length_a 12.8013
_cell_length_b 7.9028
_cell_length_c 7.2694
_cell_volume 735.417
_citation_journal_id_ASTM ZNBSEN
_cod_data_source_file Wickleder_ZNBSEN_2002_833.cif
_cod_data_source_block C2H4Ca1N2O2S2
_cod_original_formula_sum 'C2 H4 Ca1 N2 O2 S2'
_cod_database_code 7222703

loop_
_symmetry_equiv_pos_as_xyz
x,y,z
-x+1/2,-y,z+1/2
x+1/2,-y+1/2,-z+1/2
-x,y+1/2,-z
-x,-y,-z
x-1/2,y,-z-1/2
-x-1/2,y-1/2,z-1/2
x,-y-1/2,z

loop_
_atom_site_label
_atom_site_type_symbol
_atom_site_fract_x
_atom_site_fract_y
_atom_site_fract_z
_atom_site_occupancy
_atom_site_U_iso_or_equiv
O1 O-2 0.89781 0.95 0.0663 1 0.0
N1 N-3 1.0769 0.25 0.2941 1 0.0
Ca1 Ca+2 0.95583 0.25 0.04386 1 0.0
C2 C+4 0.8898 0.25 0.5778 1 0.0
N2 N-3 0.9369 0.25 0.714 1 0.0
H2 H+1 0.845 0.937 0.019 1 0.0
S2 S-2 0.81755 0.25 0.39057 1 0.0
H1 H+1 0.884 0.933 0.159 1 0.0
C1 C+4 0.6356 0.25 0.0841 1 0.0
S1 S-2 0.72077 0.25 0.91456 1 0.0
